data_4076255
loop_
_publ_author_name
'Chandrasekhar, Vadapalli'
'Baskar, Viswanathan'
'Steiner, Alexander'
'Zacchini, Stefano'

_publ_section_title
;
 Reactions ofn-Bu2SnO and (n-Bu3Sn)2O with
 1,1,2,3,3-Pentamethyltrimethylene Phosphinic Acid:&#x00A0; Synthesis and
 X-ray Crystal Structures of a Novel Spirocyclic Coordination Polymer and
 a 16-Membered Inorganic Macrocycle
;
_journal_issue 6
_journal_name_full Organometallics
_journal_page_first 1390
_journal_paper_doi 10.1021/om034262w
_journal_volume 23
_journal_year 2004
_chemical_formula_sum 'C80 H172 O8 P4 Sn4'
_chemical_formula_weight 1860.82
_chemical_name_systematic
; 
 ? 
;
_space_group_IT_number 86
_symmetry_cell_setting tetragonal
_symmetry_space_group_name_Hall '-P 4bc'
_symmetry_space_group_name_H-M 'P 42/n :2'
_atom_sites_solution_hydrogens geom
_atom_sites_solution_primary direct
_atom_sites_solution_secondary difmap
_audit_creation_method SHELXL-97
_cell_angle_alpha 90.00
_cell_angle_beta 90.00
_cell_angle_gamma 90.00
_cell_formula_units_Z 2
_cell_length_a 19.2108(8)
_cell_length_b 19.2108(8)
_cell_length_c 13.0532(7)
_cell_measurement_temperature 150(2)
_cell_volume 4817.3(4)
_computing_structure_refinement 'SHELXL-97 (Sheldrick, 1997)'
_computing_structure_solution 'SHELXS-97 (Sheldrick, 1990)'
_diffrn_ambient_temperature 150(2)
_diffrn_measured_fraction_theta_full 1.000
_diffrn_measured_fraction_theta_max 1.000
_diffrn_measurement_device_type 'Bruker AXS Smart Apex'
_diffrn_radiation_monochromator graphite
_diffrn_radiation_source 'fine-focus sealed tube'
_diffrn_radiation_type MoK\a
_diffrn_radiation_wavelength 0.71073
_diffrn_reflns_av_R_equivalents 0.0272
_diffrn_reflns_av_sigmaI/netI 0.0229
_diffrn_reflns_limit_h_max 21
_diffrn_reflns_limit_h_min -22
_diffrn_reflns_limit_k_max 18
_diffrn_reflns_limit_k_min -22
_diffrn_reflns_limit_l_max 15
_diffrn_reflns_limit_l_min -10
_diffrn_reflns_number 25001
_diffrn_reflns_theta_full 25.03
_diffrn_reflns_theta_max 25.03
_diffrn_reflns_theta_min 1.50
_exptl_absorpt_coefficient_mu 1.136
_exptl_absorpt_correction_type multi-scan
_exptl_absorpt_process_details '(SADABS, Sheldrick 2001)'
_exptl_crystal_colour colourless
_exptl_crystal_density_diffrn 1.283
_exptl_crystal_density_method 'not measured'
_exptl_crystal_description plate
_exptl_crystal_F_000 1952
_exptl_crystal_size_max 0.4
_exptl_crystal_size_mid 0.35
_exptl_crystal_size_min 0.18
_refine_diff_density_max 0.847
_refine_diff_density_min -0.313
_refine_diff_density_rms 0.074
_refine_ls_extinction_method none
_refine_ls_goodness_of_fit_ref 1.020
_refine_ls_hydrogen_treatment mixed
_refine_ls_matrix_type full
_refine_ls_number_parameters 197
_refine_ls_number_reflns 4267
_refine_ls_number_restraints 163
_refine_ls_restrained_S_all 1.059
_refine_ls_R_factor_all 0.0627
_refine_ls_R_factor_gt 0.0449
_refine_ls_shift/su_max 0.001
_refine_ls_shift/su_mean 0.000
_refine_ls_structure_factor_coef Fsqd
_refine_ls_weighting_details 'calc w=1/[\s^2^(Fo^2^)+(0.0566P)^2^+8.1733P] where P=(Fo^2^+2Fc^2^)/3'
_refine_ls_weighting_scheme calc
_refine_ls_wR_factor_gt 0.1133
_refine_ls_wR_factor_ref 0.1296
_reflns_number_gt 3166
_reflns_number_total 4267
_reflns_threshold_expression >2sigma(I)
_cod_data_source_file om034262wsi20031027_115228.cif
_cod_data_source_block vc24m
_cod_original_sg_symbol_H-M P4(2)/n
_cod_database_code 4076255

loop_
_symmetry_equiv_pos_as_xyz
'x, y, z'
'-x+1/2, -y+1/2, z'
'-y, x+1/2, z+1/2'
'y+1/2, -x, z+1/2'
'-x, -y, -z'
'x-1/2, y-1/2, -z'
'y, -x-1/2, -z-1/2'
'-y-1/2, x, -z-1/2'

loop_
_atom_site_label
_atom_site_type_symbol
_atom_site_fract_x
_atom_site_fract_y
_atom_site_fract_z
_atom_site_U_iso_or_equiv
_atom_site_adp_type
_atom_site_occupancy
_atom_site_symmetry_multiplicity
_atom_site_calc_flag
_atom_site_refinement_flags
_atom_site_disorder_assembly
_atom_site_disorder_group
C1 C 0.3602(3) 0.1897(3) 0.3466(4) 0.0792(15) Uiso 1 1 d DU . .
H1A H 0.3483 0.2353 0.3158 0.095 Uiso 1 1 calc R A 1
H1B H 0.3162 0.1650 0.3615 0.095 Uiso 1 1 calc R A 1
C2 C 0.4006(6) 0.2021(5) 0.4495(7) 0.078(3) Uiso 0.526(13) 1 d PDU B 1
H2A H 0.4449 0.2265 0.4346 0.094 Uiso 0.526(13) 1 calc PR B 1
H2B H 0.3725 0.2326 0.4946 0.094 Uiso 0.526(13) 1 calc PR B 1
C3 C 0.4161(7) 0.1353(6) 0.5048(9) 0.092(4) Uiso 0.526(13) 1 d PDU B 1
H3A H 0.3725 0.1080 0.5079 0.110 Uiso 0.526(13) 1 calc PR B 1
H3B H 0.4494 0.1085 0.4624 0.110 Uiso 0.526(13) 1 calc PR B 1
C4 C 0.4437(10) 0.1392(11) 0.6060(11) 0.127(6) Uiso 0.526(13) 1 d PDU B 1
H4A H 0.4512 0.0921 0.6325 0.191 Uiso 0.526(13) 1 calc PR B 1
H4B H 0.4108 0.1639 0.6503 0.191 Uiso 0.526(13) 1 calc PR B 1
H4C H 0.4881 0.1643 0.6047 0.191 Uiso 0.526(13) 1 calc PR B 1
C2' C 0.3680(7) 0.1705(8) 0.4554(9) 0.099(5) Uiso 0.474(13) 1 d PDU B 2
H2'1 H 0.3596 0.1199 0.4629 0.118 Uiso 0.474(13) 1 calc PR B 2
H2'2 H 0.3321 0.1952 0.4960 0.118 Uiso 0.474(13) 1 calc PR B 2
C3' C 0.4390(7) 0.1878(9) 0.4980(12) 0.116(6) Uiso 0.474(13) 1 d PDU B 2
H3'1 H 0.4739 0.1627 0.4562 0.139 Uiso 0.474(13) 1 calc PR B 2
H3'2 H 0.4470 0.2382 0.4871 0.139 Uiso 0.474(13) 1 calc PR B 2
C4' C 0.4537(14) 0.1729(15) 0.6045(15) 0.174(11) Uiso 0.474(13) 1 d PDU B 2
H4'1 H 0.5011 0.1880 0.6210 0.261 Uiso 0.474(13) 1 calc PR B 2
H4'2 H 0.4495 0.1227 0.6166 0.261 Uiso 0.474(13) 1 calc PR B 2
H4'3 H 0.4205 0.1978 0.6481 0.261 Uiso 0.474(13) 1 calc PR B 2
C5 C 0.5071(7) 0.0664(8) 0.2964(13) 0.085(4) Uiso 0.485(16) 1 d PDU B 1
H5A H 0.5305 0.0902 0.3542 0.101 Uiso 0.485(16) 1 calc PR B 1
H5B H 0.4897 0.0209 0.3209 0.101 Uiso 0.485(16) 1 calc PR B 1
C6 C 0.5596(9) 0.0555(10) 0.2062(15) 0.119(6) Uiso 0.485(16) 1 d PDU B 1
H6A H 0.5360 0.0275 0.1527 0.143 Uiso 0.485(16) 1 calc PR B 1
H6B H 0.5699 0.1017 0.1759 0.143 Uiso 0.485(16) 1 calc PR B 1
C7 C 0.6274(12) 0.0210(17) 0.2309(17) 0.158(10) Uiso 0.485(16) 1 d PDU B 1
H7A H 0.6517 0.0478 0.2849 0.190 Uiso 0.485(16) 1 calc PR B 1
H7B H 0.6185 -0.0264 0.2574 0.190 Uiso 0.485(16) 1 calc PR B 1
C8 C 0.6704(10) 0.0170(10) 0.1418(14) 0.157(9) Uiso 0.485(16) 1 d PDU B 1
H8A H 0.7176 0.0032 0.1618 0.236 Uiso 0.485(16) 1 calc PR B 1
H8B H 0.6719 0.0626 0.1082 0.236 Uiso 0.485(16) 1 calc PR B 1
H8C H 0.6512 -0.0176 0.0943 0.236 Uiso 0.485(16) 1 calc PR B 1
C5' C 0.5005(6) 0.0630(6) 0.2609(10) 0.059(3) Uiso 0.515(16) 1 d PDU B 2
H5'1 H 0.5328 0.0828 0.3123 0.071 Uiso 0.515(16) 1 calc PR B 2
H5'2 H 0.4823 0.0186 0.2886 0.071 Uiso 0.515(16) 1 calc PR B 2
C6' C 0.5416(7) 0.0477(8) 0.1608(11) 0.103(5) Uiso 0.515(16) 1 d PDU B 2
H6'1 H 0.5090 0.0296 0.1085 0.124 Uiso 0.515(16) 1 calc PR B 2
H6'2 H 0.5614 0.0918 0.1345 0.124 Uiso 0.515(16) 1 calc PR B 2
C7' C 0.5981(8) -0.0026(8) 0.1744(13) 0.132(7) Uiso 0.515(16) 1 d PDU B 2
H7'1 H 0.5783 -0.0471 0.1991 0.158 Uiso 0.515(16) 1 calc PR B 2
H7'2 H 0.6202 -0.0115 0.1071 0.158 Uiso 0.515(16) 1 calc PR B 2
C8' C 0.6510(15) 0.020(2) 0.246(2) 0.25(2) Uiso 0.515(16) 1 d PDU B 2
H8'1 H 0.6884 -0.0145 0.2486 0.371 Uiso 0.515(16) 1 calc PR B 2
H8'2 H 0.6304 0.0256 0.3140 0.371 Uiso 0.515(16) 1 calc PR B 2
H8'3 H 0.6701 0.0649 0.2230 0.371 Uiso 0.515(16) 1 calc PR B 2
C9 C 0.4012(6) 0.1251(5) 0.0751(7) 0.069(3) Uiso 0.586(10) 1 d PDU B 1
H9A H 0.4449 0.1090 0.0427 0.083 Uiso 0.586(10) 1 calc PR B 1
H9B H 0.3655 0.0889 0.0625 0.083 Uiso 0.586(10) 1 calc PR B 1
C10 C 0.3781(6) 0.1913(5) 0.0205(6) 0.074(3) Uiso 0.586(10) 1 d PDU B 1
H10A H 0.3331 0.2058 0.0506 0.089 Uiso 0.586(10) 1 calc PR B 1
H10B H 0.4123 0.2281 0.0369 0.089 Uiso 0.586(10) 1 calc PR B 1
C11 C 0.3693(6) 0.1897(5) -0.0944(6) 0.074(3) Uiso 0.586(10) 1 d PDU B 1
H11A H 0.4151 0.1777 -0.1245 0.089 Uiso 0.586(10) 1 calc PR B 1
H11B H 0.3373 0.1509 -0.1108 0.089 Uiso 0.586(10) 1 calc PR B 1
C12 C 0.3452(9) 0.2479(8) -0.1446(12) 0.157(7) Uiso 0.586(10) 1 d PDU B 1
H12A H 0.3426 0.2384 -0.2183 0.235 Uiso 0.586(10) 1 calc PR B 1
H12B H 0.3770 0.2869 -0.1324 0.235 Uiso 0.586(10) 1 calc PR B 1
H12C H 0.2987 0.2598 -0.1189 0.235 Uiso 0.586(10) 1 calc PR B 1
C9' C 0.3774(8) 0.1483(9) 0.0908(10) 0.079(4) Uiso 0.414(10) 1 d PDU B 2
H9'1 H 0.3623 0.1032 0.0615 0.095 Uiso 0.414(10) 1 calc PR B 2
H9'2 H 0.3359 0.1786 0.0962 0.095 Uiso 0.414(10) 1 calc PR B 2
C10' C 0.4305(8) 0.1825(8) 0.0176(10) 0.085(4) Uiso 0.414(10) 1 d PDU B 2
H10C H 0.4385 0.2310 0.0402 0.101 Uiso 0.414(10) 1 calc PR B 2
H10D H 0.4753 0.1573 0.0235 0.101 Uiso 0.414(10) 1 calc PR B 2
C11' C 0.4095(14) 0.1834(13) -0.0908(12) 0.141(8) Uiso 0.414(10) 1 d PDU B 2
H11C H 0.4243 0.1383 -0.1204 0.169 Uiso 0.414(10) 1 calc PR B 2
H11D H 0.3580 0.1836 -0.0917 0.169 Uiso 0.414(10) 1 calc PR B 2
C12' C 0.4314(17) 0.2356(14) -0.1598(19) 0.203(13) Uiso 0.414(10) 1 d PDU B 2
H12D H 0.4211 0.2210 -0.2301 0.304 Uiso 0.414(10) 1 calc PR B 2
H12E H 0.4817 0.2430 -0.1525 0.304 Uiso 0.414(10) 1 calc PR B 2
H12F H 0.4068 0.2791 -0.1448 0.304 Uiso 0.414(10) 1 calc PR B 2
C13 C 0.3164(5) -0.0829(5) 0.3642(9) 0.064(3) Uiso 0.568(11) 1 d PDU B 1
C14 C 0.3489(6) -0.1238(5) 0.2758(7) 0.078(3) Uiso 0.568(11) 1 d PDU B 1
H14 H 0.3988 -0.1089 0.2749 0.093 Uiso 0.568(11) 1 calc PR B 1
C15 C 0.3156(5) -0.0875(6) 0.1790(10) 0.071(4) Uiso 0.568(11) 1 d PDU B 1
C16 C 0.3776(6) -0.0711(8) 0.4333(11) 0.094(5) Uiso 0.568(11) 1 d PDU B 1
H16A H 0.4154 -0.0495 0.3943 0.141 Uiso 0.568(11) 1 calc PR B 1
H16B H 0.3935 -0.1158 0.4610 0.141 Uiso 0.568(11) 1 calc PR B 1
H16C H 0.3640 -0.0404 0.4898 0.141 Uiso 0.568(11) 1 calc PR B 1
C17 C 0.2539(5) -0.1167(6) 0.4139(9) 0.088(4) Uiso 0.568(11) 1 d PDU B 1
H17A H 0.2166 -0.1217 0.3632 0.133 Uiso 0.568(11) 1 calc PR B 1
H17B H 0.2376 -0.0875 0.4707 0.133 Uiso 0.568(11) 1 calc PR B 1
H17C H 0.2669 -0.1627 0.4400 0.133 Uiso 0.568(11) 1 calc PR B 1
C18 C 0.3516(7) -0.2015(6) 0.2750(11) 0.092(4) Uiso 0.568(11) 1 d PDU B 1
H18A H 0.3748 -0.2175 0.2124 0.138 Uiso 0.568(11) 1 calc PR B 1
H18B H 0.3041 -0.2202 0.2772 0.138 Uiso 0.568(11) 1 calc PR B 1
H18C H 0.3776 -0.2179 0.3349 0.138 Uiso 0.568(11) 1 calc PR B 1
C19 C 0.3664(6) -0.0707(6) 0.0959(10) 0.092(4) Uiso 0.568(11) 1 d PDU B 1
H19A H 0.4073 -0.0479 0.1257 0.138 Uiso 0.568(11) 1 calc PR B 1
H19B H 0.3445 -0.0394 0.0461 0.138 Uiso 0.568(11) 1 calc PR B 1
H19C H 0.3807 -0.1137 0.0615 0.138 Uiso 0.568(11) 1 calc PR B 1
C20 C 0.2470(6) -0.1238(8) 0.1458(12) 0.095(4) Uiso 0.568(11) 1 d PDU B 1
H20A H 0.2181 -0.1326 0.2063 0.142 Uiso 0.568(11) 1 calc PR B 1
H20B H 0.2579 -0.1680 0.1119 0.142 Uiso 0.568(11) 1 calc PR B 1
H20C H 0.2216 -0.0935 0.0981 0.142 Uiso 0.568(11) 1 calc PR B 1
C13' C 0.3081(6) -0.0722(7) 0.3903(10) 0.061(4) Uiso 0.432(11) 1 d PDU B 2
C14' C 0.3007(9) -0.1321(7) 0.3112(10) 0.093(5) Uiso 0.432(11) 1 d PDU B 2
H14' H 0.2505 -0.1453 0.3161 0.111 Uiso 0.432(11) 1 calc PR B 2
C15' C 0.3051(7) -0.0924(7) 0.2072(11) 0.067(4) Uiso 0.432(11) 1 d PDU B 2
C16' C 0.3668(7) -0.0538(10) 0.4536(12) 0.079(5) Uiso 0.432(11) 1 d PDU B 2
H16D H 0.4078 -0.0465 0.4103 0.118 Uiso 0.432(11) 1 calc PR B 2
H16E H 0.3761 -0.0915 0.5023 0.118 Uiso 0.432(11) 1 calc PR B 2
H16F H 0.3564 -0.0109 0.4912 0.118 Uiso 0.432(11) 1 calc PR B 2
C17' C 0.2552(8) -0.0800(9) 0.4742(13) 0.106(5) Uiso 0.432(11) 1 d PDU B 2
H17D H 0.2103 -0.0932 0.4445 0.159 Uiso 0.432(11) 1 calc PR B 2
H17E H 0.2504 -0.0357 0.5108 0.159 Uiso 0.432(11) 1 calc PR B 2
H17F H 0.2705 -0.1162 0.5221 0.159 Uiso 0.432(11) 1 calc PR B 2
C18' C 0.3381(8) -0.2003(7) 0.3231(14) 0.089(5) Uiso 0.432(11) 1 d PDU B 2
H18D H 0.3273 -0.2304 0.2646 0.133 Uiso 0.432(11) 1 calc PR B 2
H18E H 0.3229 -0.2229 0.3865 0.133 Uiso 0.432(11) 1 calc PR B 2
H18F H 0.3884 -0.1920 0.3260 0.133 Uiso 0.432(11) 1 calc PR B 2
C19' C 0.3772(7) -0.0926(10) 0.1550(15) 0.109(6) Uiso 0.432(11) 1 d PDU B 2
H19D H 0.4129 -0.0798 0.2052 0.163 Uiso 0.432(11) 1 calc PR B 2
H19E H 0.3774 -0.0590 0.0986 0.163 Uiso 0.432(11) 1 calc PR B 2
H19F H 0.3870 -0.1392 0.1282 0.163 Uiso 0.432(11) 1 calc PR B 2
C20' C 0.2575(9) -0.1129(11) 0.1164(14) 0.102(7) Uiso 0.432(11) 1 d PDU B 2
H20D H 0.2091 -0.1153 0.1399 0.153 Uiso 0.432(11) 1 calc PR B 2
H20E H 0.2718 -0.1584 0.0899 0.153 Uiso 0.432(11) 1 calc PR B 2
H20F H 0.2615 -0.0779 0.0621 0.153 Uiso 0.432(11) 1 calc PR B 2
O1 O 0.3429(2) 0.04219(19) 0.2654(3) 0.0731(10) Uani 1 1 d . . .
O2 O 0.21620(19) 0.0048(2) 0.2751(3) 0.0818(11) Uani 1 1 d . . .
P1 P 0.29176(7) -0.01546(7) 0.27464(11) 0.0623(3) Uani 1 1 d . B .
Sn1 Sn 0.418583(18) 0.131084(18) 0.23974(3) 0.06091(16) Uani 1 1 d . B .

loop_
_atom_site_aniso_label
_atom_site_aniso_U_11
_atom_site_aniso_U_22
_atom_site_aniso_U_33
_atom_site_aniso_U_23
_atom_site_aniso_U_13
_atom_site_aniso_U_12
O1 0.079(2) 0.066(2) 0.074(2) 0.0102(17) 0.0013(17) -0.0143(18)
O2 0.067(2) 0.071(2) 0.107(3) 0.025(2) 0.005(2) 0.0127(18)
P1 0.0594(7) 0.0539(7) 0.0735(8) 0.0123(6) -0.0025(6) -0.0010(6)
Sn1 0.0579(2) 0.0571(2) 0.0677(3) 0.00483(14) 0.00915(15) -0.00169(14)

loop_
_atom_type_symbol
_atom_type_description
_atom_type_scat_dispersion_real
_atom_type_scat_dispersion_imag
_atom_type_scat_source
C C 0.0033 0.0016 'International Tables Vol C Tables 4.2.6.8 and 6.1.1.4'
H H 0.0000 0.0000 'International Tables Vol C Tables 4.2.6.8 and 6.1.1.4'
O O 0.0106 0.0060 'International Tables Vol C Tables 4.2.6.8 and 6.1.1.4'
P P 0.1023 0.0942 'International Tables Vol C Tables 4.2.6.8 and 6.1.1.4'
Sn Sn -0.6537 1.4246 'International Tables Vol C Tables 4.2.6.8 and 6.1.1.4'

loop_
_geom_angle_atom_site_label_1
_geom_angle_atom_site_label_2
_geom_angle_atom_site_label_3
_geom_angle
_geom_angle_site_symmetry_1
_geom_angle_site_symmetry_3
C2' C1 C2 33.3(6) . .
C2' C1 Sn1 116.6(7) . .
C2 C1 Sn1 112.5(5) . .
C3 C2 C1 112.2(9) . .
C4 C3 C2 118.2(12) . .
C1 C2' C3' 113.0(11) . .
C4' C3' C2' 119.1(15) . .
C6 C5 Sn1 108.4(11) . .
C7 C6 C5 117.2(15) . .
C8 C7 C6 110.6(17) . .
C6' C5' Sn1 113.2(8) . .
C7' C6' C5' 113.5(12) . .
C8' C7' C6' 113.6(18) . .
C10 C9 Sn1 117.5(7) . .
C11 C10 C9 118.7(8) . .
C12 C11 C10 119.6(10) . .
C10' C9' Sn1 112.7(10) . .
C11' C10' C9' 114.7(13) . .
C12' C11' C10' 122.6(19) . .
C16 C13 C17 115.5(10) . .
C16 C13 C14 102.2(9) . .
C17 C13 C14 115.4(9) . .
C16 C13 P1 119.1(8) . .
C17 C13 P1 112.2(7) . .
C14 C13 P1 89.2(6) . .
C18 C14 C13 122.1(10) . .
C18 C14 C15 116.7(9) . .
C13 C14 C15 102.2(8) . .
C18 C14 P1 154.1(8) . .
C13 C14 P1 50.2(5) . .
C15 C14 P1 54.2(5) . .
C19 C15 C20 116.7(11) . .
C19 C15 C14 114.2(9) . .
C20 C15 C14 111.8(10) . .
C19 C15 P1 118.1(8) . .
C20 C15 P1 107.6(9) . .
C14 C15 P1 83.9(6) . .
C16' C13' C17' 97.8(12) . .
C16' C13' C14' 129.3(13) . .
C17' C13' C14' 110.5(11) . .
C16' C13' P1 116.5(10) . .
C17' C13' P1 122.0(10) . .
C14' C13' P1 83.2(8) . .
C18' C14' C13' 122.3(12) . .
C18' C14' C15' 119.5(12) . .
C13' C14' C15' 102.2(10) . .
C18' C14' P1 155.3(12) . .
C13' C14' P1 54.7(6) . .
C15' C14' P1 49.1(6) . .
C19' C15' C20' 101.0(13) . .
C19' C15' C14' 115.5(11) . .
C20' C15' C14' 120.7(13) . .
C19' C15' P1 111.0(10) . .
C20' C15' P1 121.1(11) . .
C14' C15' P1 88.1(9) . .
P1 O1 Sn1 176.0(2) . .
P1 O2 Sn1 152.5(2) . 7_566
O1 P1 O2 116.5(2) . .
O1 P1 C15' 119.7(5) . .
O2 P1 C15' 111.4(5) . .
O1 P1 C13 114.5(3) . .
O2 P1 C13 115.8(4) . .
C15' P1 C13 71.3(5) . .
O1 P1 C13' 112.7(4) . .
O2 P1 C13' 107.8(4) . .
C15' P1 C13' 83.7(6) . .
C13 P1 C13' 13.1(4) . .
O1 P1 C15 109.1(4) . .
O2 P1 C15 114.8(3) . .
C15' P1 C15 12.3(5) . .
C13 P1 C15 80.9(5) . .
C13' P1 C15 93.7(5) . .
O1 P1 C14' 134.0(4) . .
O2 P1 C14' 108.9(4) . .
C15' P1 C14' 42.7(5) . .
C13 P1 C14' 31.5(4) . .
C13' P1 C14' 42.2(5) . .
C15 P1 C14' 54.1(5) . .
O1 P1 C14 110.6(3) . .
O2 P1 C14 132.8(3) . .
C15' P1 C14 35.2(5) . .
C13 P1 C14 40.5(4) . .
C13' P1 C14 53.7(5) . .
C15 P1 C14 41.8(4) . .
C14' P1 C14 26.0(4) . .
C5' Sn1 C1 130.8(4) . .
C5' Sn1 C9' 120.3(6) . .
C1 Sn1 C9' 108.8(5) . .
C5' Sn1 C9 102.4(4) . .
C1 Sn1 C9 126.7(3) . .
C9' Sn1 C9 17.9(4) . .
C5' Sn1 O2 88.4(3) . 8_656
C1 Sn1 O2 90.97(19) . 8_656
C9' Sn1 O2 93.0(4) . 8_656
C9 Sn1 O2 93.2(3) . 8_656
C5' Sn1 C5 12.2(5) . .
C1 Sn1 C5 118.8(4) . .
C9' Sn1 C5 132.3(6) . .
C9 Sn1 C5 114.5(5) . .
O2 Sn1 C5 86.2(4) 8_656 .
C5' Sn1 O1 89.6(3) . .
C1 Sn1 O1 87.92(18) . .
C9' Sn1 O1 90.8(4) . .
C9 Sn1 O1 90.4(3) . .
O2 Sn1 O1 176.21(14) 8_656 .
C5 Sn1 O1 91.2(4) . .

loop_
_geom_bond_atom_site_label_1
_geom_bond_atom_site_label_2
_geom_bond_distance
_geom_bond_site_symmetry_2
C1 C2' 1.475(11) .
C1 C2 1.570(10) .
C1 Sn1 2.114(6) .
C2 C3 1.503(12) .
C3 C4 1.426(13) .
C2' C3' 1.511(13) .
C3' C4' 1.448(15) .
C5 C6 1.564(14) .
C5 Sn1 2.232(15) .
C6 C7 1.496(15) .
C7 C8 1.428(16) .
C5' C6' 1.555(12) .
C5' Sn1 2.066(11) .
C6' C7' 1.463(13) .
C7' C8' 1.446(17) .
C9 C10 1.523(10) .
C9 Sn1 2.178(10) .
C10 C11 1.510(10) .
C11 C12 1.377(12) .
C9' C10' 1.544(13) .
C9' Sn1 2.125(14) .
C10' C11' 1.471(14) .
C11' C12' 1.414(16) .
C13 C16 1.499(11) .
C13 C17 1.511(12) .
C13 C14 1.530(14) .
C13 P1 1.808(10) .
C14 C18 1.495(12) .
C14 C15 1.579(14) .
C14 P1 2.353(10) .
C15 C19 1.495(14) .
C15 C20 1.552(12) .
C15 P1 1.920(12) .
C13' C16' 1.442(13) .
C13' C17' 1.501(15) .
C13' C14' 1.553(15) .
C13' P1 1.888(13) .
C14' C18' 1.501(14) .
C14' C15' 1.559(16) .
C14' P1 2.297(13) .
C15' C19' 1.543(16) .
C15' C20' 1.548(14) .
C15' P1 1.738(14) .
O1 P1 1.485(4) .
O1 Sn1 2.268(3) .
O2 P1 1.503(4) .
O2 Sn1 2.209(4) 7_566
Sn1 O2 2.209(4) 8_656

loop_
_geom_torsion_atom_site_label_1
_geom_torsion_atom_site_label_2
_geom_torsion_atom_site_label_3
_geom_torsion_atom_site_label_4
_geom_torsion
_geom_torsion_site_symmetry_1
_geom_torsion_site_symmetry_4
C2' C1 C2 C3 41.7(12) . .
Sn1 C1 C2 C3 -62.9(10) . .
C1 C2 C3 C4 -171.2(13) . .
C2 C1 C2' C3' -21.9(11) . .
Sn1 C1 C2' C3' 69.1(14) . .
C1 C2' C3' C4' 179.0(18) . .
Sn1 C5 C6 C7 172.5(19) . .
C5 C6 C7 C8 -178(2) . .
Sn1 C5' C6' C7' -177.8(11) . .
C5' C6' C7' C8' -61(2) . .
Sn1 C9 C10 C11 176.8(7) . .
C9 C10 C11 C12 176.8(13) . .
Sn1 C9' C10' C11' 168.9(15) . .
C9' C10' C11' C12' 151(3) . .
C16 C13 C14 C18 91.1(12) . .
C17 C13 C14 C18 -35.0(14) . .
P1 C13 C14 C18 -149.3(10) . .
C16 C13 C14 C15 -136.1(9) . .
C17 C13 C14 C15 97.8(10) . .
P1 C13 C14 C15 -16.5(7) . .
C16 C13 C14 P1 -119.6(9) . .
C17 C13 C14 P1 114.3(9) . .
C18 C14 C15 C19 -90.4(12) . .
C13 C14 C15 C19 133.8(10) . .
P1 C14 C15 C19 118.1(10) . .
C18 C14 C15 C20 44.9(14) . .
C13 C14 C15 C20 -90.9(11) . .
P1 C14 C15 C20 -106.6(10) . .
C18 C14 C15 P1 151.5(9) . .
C13 C14 C15 P1 15.6(7) . .
C16' C13' C14' C18' 31(2) . .
C17' C13' C14' C18' -88.0(17) . .
P1 C13' C14' C18' 150.3(14) . .
C16' C13' C14' C15' -105.6(15) . .
C17' C13' C14' C15' 134.9(12) . .
P1 C13' C14' C15' 13.3(9) . .
C16' C13' C14' P1 -118.9(15) . .
C17' C13' C14' P1 121.6(11) . .
C18' C14' C15' C19' -40.5(18) . .
C13' C14' C15' C19' 98.1(14) . .
P1 C14' C15' C19' 112.4(12) . .
C18' C14' C15' C20' 81.4(19) . .
C13' C14' C15' C20' -140.0(14) . .
P1 C14' C15' C20' -125.6(16) . .
C18' C14' C15' P1 -153.0(13) . .
C13' C14' C15' P1 -14.4(10) . .
Sn1 O1 P1 O2 -72(4) . .
Sn1 O1 P1 C15' 67(4) . .
Sn1 O1 P1 C13 149(4) . .
Sn1 O1 P1 C13' 163(4) . .
Sn1 O1 P1 C15 60(4) . .
Sn1 O1 P1 C14' 118(4) . .
Sn1 O1 P1 C14 105(4) . .
Sn1 O2 P1 O1 6.3(7) 7_566 .
Sn1 O2 P1 C15' -135.8(7) 7_566 .
Sn1 O2 P1 C13 145.3(6) 7_566 .
Sn1 O2 P1 C13' 134.1(7) 7_566 .
Sn1 O2 P1 C15 -123.0(7) 7_566 .
Sn1 O2 P1 C14' 178.7(6) 7_566 .
Sn1 O2 P1 C14 -169.3(5) 7_566 .
C19' C15' P1 O1 7.5(12) . .
C20' C15' P1 O1 -110.6(14) . .
C14' C15' P1 O1 124.2(7) . .
C19' C15' P1 O2 148.2(9) . .
C20' C15' P1 O2 30.1(16) . .
C14' C15' P1 O2 -95.1(7) . .
C19' C15' P1 C13 -100.6(11) . .
C20' C15' P1 C13 141.3(16) . .
C14' C15' P1 C13 16.1(7) . .
C19' C15' P1 C13' -105.1(11) . .
C20' C15' P1 C13' 136.8(15) . .
C14' C15' P1 C13' 11.6(8) . .
C19' C15' P1 C15 39(3) . .
C20' C15' P1 C15 -79(3) . .
C14' C15' P1 C15 156(3) . .
C19' C15' P1 C14' -116.7(13) . .
C20' C15' P1 C14' 125.2(18) . .
C19' C15' P1 C14 -76.5(12) . .
C20' C15' P1 C14 165(2) . .
C14' C15' P1 C14 40.2(8) . .
C16 C13 P1 O1 9.9(11) . .
C17 C13 P1 O1 149.2(7) . .
C14 C13 P1 O1 -93.6(6) . .
C16 C13 P1 O2 -129.9(9) . .
C17 C13 P1 O2 9.4(9) . .
C14 C13 P1 O2 126.6(5) . .
C16 C13 P1 C15' 124.8(11) . .
C17 C13 P1 C15' -95.9(9) . .
C14 C13 P1 C15' 21.3(7) . .
C16 C13 P1 C13' -75(2) . .
C17 C13 P1 C13' 64(2) . .
C14 C13 P1 C13' -179(3) . .
C16 C13 P1 C15 116.9(10) . .
C17 C13 P1 C15 -103.8(8) . .
C14 C13 P1 C15 13.4(6) . .
C16 C13 P1 C14' 145.9(16) . .
C17 C13 P1 C14' -74.8(11) . .
C14 C13 P1 C14' 42.4(9) . .
C16 C13 P1 C14 103.5(11) . .
C17 C13 P1 C14 -117.2(10) . .
C16' C13' P1 O1 -0.6(13) . .
C17' C13' P1 O1 118.8(11) . .
C14' C13' P1 O1 -131.3(7) . .
C16' C13' P1 O2 -130.5(11) . .
C17' C13' P1 O2 -11.2(12) . .
C14' C13' P1 O2 98.7(8) . .
C16' C13' P1 C15' 119.0(12) . .
C17' C13' P1 C15' -121.6(12) . .
C14' C13' P1 C15' -11.7(8) . .
C16' C13' P1 C13 100(3) . .
C17' C13' P1 C13 -141(3) . .
C14' C13' P1 C13 -31(2) . .
C16' C13' P1 C15 112.0(11) . .
C17' C13' P1 C15 -128.7(11) . .
C14' C13' P1 C15 -18.8(8) . .
C16' C13' P1 C14' 130.7(15) . .
C17' C13' P1 C14' -109.9(13) . .
C16' C13' P1 C14 99.0(12) . .
C17' C13' P1 C14 -141.7(13) . .
C14' C13' P1 C14 -31.8(7) . .
C19 C15 P1 O1 -14.5(9) . .
C20 C15 P1 O1 -149.2(8) . .
C14 C15 P1 O1 99.8(6) . .
C19 C15 P1 O2 118.4(8) . .
C20 C15 P1 O2 -16.4(10) . .
C14 C15 P1 O2 -127.3(5) . .
C19 C15 P1 C15' -165(3) . .
C20 C15 P1 C15' 60(3) . .
C14 C15 P1 C15' -51(3) . .
C19 C15 P1 C13 -127.3(9) . .
C20 C15 P1 C13 97.9(9) . .
C14 C15 P1 C13 -13.0(6) . .
C19 C15 P1 C13' -130.0(9) . .
C20 C15 P1 C13' 95.2(9) . .
C14 C15 P1 C13' -15.8(6) . .
C19 C15 P1 C14' -145.5(11) . .
C20 C15 P1 C14' 79.7(10) . .
C14 C15 P1 C14' -31.2(6) . .
C19 C15 P1 C14 -114.3(10) . .
C20 C15 P1 C14 110.9(11) . .
C18' C14' P1 O1 -17(3) . .
C13' C14' P1 O1 74.5(8) . .
C15' C14' P1 O1 -88.2(8) . .
C18' C14' P1 O2 172(2) . .
C13' C14' P1 O2 -96.0(7) . .
C15' C14' P1 O2 101.3(8) . .
C18' C14' P1 C15' 71(2) . .
C13' C14' P1 C15' 162.7(12) . .
C18' C14' P1 C13 -79(3) . .
C13' C14' P1 C13 12.8(10) . .
C15' C14' P1 C13 -149.9(14) . .
C18' C14' P1 C13' -92(3) . .
C15' C14' P1 C13' -162.7(12) . .
C18' C14' P1 C15 65(2) . .
C13' C14' P1 C15 156.6(10) . .
C15' C14' P1 C15 -6.1(8) . .
C18' C14' P1 C14 13(2) . .
C13' C14' P1 C14 104.5(12) . .
C15' C14' P1 C14 -58.2(10) . .
C18 C14 P1 O1 -173.5(18) . .
C13 C14 P1 O1 104.0(6) . .
C15 C14 P1 O1 -96.0(6) . .
C18 C14 P1 O2 2(2) . .
C13 C14 P1 O2 -80.2(6) . .
C15 C14 P1 O2 79.8(7) . .
C18 C14 P1 C15' -60.9(19) . .
C13 C14 P1 C15' -143.4(12) . .
C15 C14 P1 C15' 16.6(10) . .
C18 C14 P1 C13 82.5(19) . .
C15 C14 P1 C13 160.0(9) . .
C18 C14 P1 C13' 82.8(19) . .
C13 C14 P1 C13' 0.4(8) . .
C15 C14 P1 C13' 160.3(8) . .
C18 C14 P1 C15 -77.5(18) . .
C13 C14 P1 C15 -160.0(9) . .
C18 C14 P1 C14' 29.0(18) . .
C13 C14 P1 C14' -53.4(9) . .
C15 C14 P1 C14' 106.6(10) . .
C6' C5' Sn1 C1 -163.4(8) . .
C6' C5' Sn1 C9' 19.1(11) . .
C6' C5' Sn1 C9 19.4(10) . .
C6' C5' Sn1 O2 -73.5(9) . 8_656
C6' C5' Sn1 C5 -153(3) . .
C6' C5' Sn1 O1 109.7(9) . .
C2' C1 Sn1 C5' -13.9(9) . .
C2 C1 Sn1 C5' 22.6(7) . .
C2' C1 Sn1 C9' 163.9(8) . .
C2 C1 Sn1 C9' -159.7(6) . .
C2' C1 Sn1 C9 162.7(7) . .
C2 C1 Sn1 C9 -160.8(6) . .
C2' C1 Sn1 O2 -102.6(7) . 8_656
C2 C1 Sn1 O2 -66.2(5) . 8_656
C2' C1 Sn1 C5 -16.5(9) . .
C2 C1 Sn1 C5 20.0(7) . .
C2' C1 Sn1 O1 73.8(7) . .
C2 C1 Sn1 O1 110.2(5) . .
C10' C9' Sn1 C5' -64.2(13) . .
C10' C9' Sn1 C1 117.8(11) . .
C10' C9' Sn1 C9 -65.2(15) . .
C10' C9' Sn1 O2 25.7(12) . 8_656
C10' C9' Sn1 C5 -61.8(15) . .
C10' C9' Sn1 O1 -154.1(12) . .
C10 C9 Sn1 C5' -145.5(8) . .
C10 C9 Sn1 C1 37.2(10) . .
C10 C9 Sn1 C9' 33.7(13) . .
C10 C9 Sn1 O2 -56.4(8) . 8_656
C10 C9 Sn1 C5 -143.6(9) . .
C10 C9 Sn1 O1 124.9(8) . .
C6 C5 Sn1 C5' 34(2) . .
C6 C5 Sn1 C1 -155.6(10) . .
C6 C5 Sn1 C9' 23.9(14) . .
C6 C5 Sn1 C9 25.1(12) . .
C6 C5 Sn1 O2 -66.6(11) . 8_656
C6 C5 Sn1 O1 116.1(11) . .
P1 O1 Sn1 C5' -114(4) . .
P1 O1 Sn1 C1 115(4) . .
P1 O1 Sn1 C9' 6(4) . .
P1 O1 Sn1 C9 -12(4) . .
P1 O1 Sn1 O2 -172(3) . 8_656
P1 O1 Sn1 C5 -126(4) . .
